data_7106408
loop_
_publ_author_name
'Yumi Hayashi'
'Yasutomo Segawa'
'Makoto Yamashita'
'Kyoko Nozaki'

_publ_section_title
;
 Syntheses and Properties of Triborane(5) Possessing Bulky Diamino
 Substituents on Terminal Boron Atoms
;
_journal_name_full Chem.Commun.
_journal_page_first 5888
_journal_paper_doi 10.1039/c1cc11334h
_journal_volume 47
_journal_year 2011
_chemical_formula_sum 'C56 H80 B3 Cl N4 O'
_chemical_formula_weight 893.12
_chemical_name_systematic
;
?
;
_space_group_IT_number 2
_symmetry_cell_setting triclinic
_symmetry_space_group_name_Hall '-P 1'
_symmetry_space_group_name_H-M 'P -1'
_atom_sites_solution_hydrogens geom
_atom_sites_solution_primary direct
_atom_sites_solution_secondary difmap
_audit_creation_method SHELXL-97
_cell_angle_alpha 103.183(5)
_cell_angle_beta 98.129(5)
_cell_angle_gamma 103.201(5)
_cell_formula_units_Z 2
_cell_length_a 11.478(5)
_cell_length_b 12.946(6)
_cell_length_c 19.381(8)
_cell_measurement_reflns_used 7686
_cell_measurement_temperature 103.1500
_cell_measurement_theta_max 27.4835
_cell_measurement_theta_min 3.0222
_cell_volume 2672(2)
_computing_cell_refinement 'RIGAKU CrystalClear'
_computing_data_collection 'RIGAKU CrystalClear'
_computing_data_reduction 'RIGAKU CrystalClear'
_computing_molecular_graphics ORTEP-III
_computing_structure_refinement 'SHELXL-97 (Sheldrick, 1997)'
_computing_structure_solution SIR-97
_diffrn_ambient_temperature 103(2)
_diffrn_detector_area_resol_mean 7.31
_diffrn_measured_fraction_theta_full 0.975
_diffrn_measured_fraction_theta_max 0.975
_diffrn_measurement_device_type 'RIGAKU/MSC Meacury CCD'
_diffrn_measurement_method 'omega scans'
_diffrn_radiation_monochromator graphite
_diffrn_radiation_source 'fine-focus sealed tube'
_diffrn_radiation_type MoK\a
_diffrn_radiation_wavelength 0.71070
_diffrn_reflns_av_R_equivalents 0.0360
_diffrn_reflns_av_sigmaI/netI 0.0623
_diffrn_reflns_limit_h_max 11
_diffrn_reflns_limit_h_min -13
_diffrn_reflns_limit_k_max 15
_diffrn_reflns_limit_k_min -15
_diffrn_reflns_limit_l_max 23
_diffrn_reflns_limit_l_min -22
_diffrn_reflns_number 17544
_diffrn_reflns_theta_full 25.00
_diffrn_reflns_theta_max 25.00
_diffrn_reflns_theta_min 3.02
_exptl_absorpt_coefficient_mu 0.112
_exptl_absorpt_correction_T_max 0.9670
_exptl_absorpt_correction_T_min 0.9356
_exptl_absorpt_correction_type multi-scan
_exptl_absorpt_process_details 'Jacobson, R. (1998) Private communication'
_exptl_crystal_colour Yellow
_exptl_crystal_density_diffrn 1.110
_exptl_crystal_density_method 'not measured'
_exptl_crystal_description Prism
_exptl_crystal_F_000 968
_exptl_crystal_size_max 0.60
_exptl_crystal_size_mid 0.40
_exptl_crystal_size_min 0.30
_refine_diff_density_max 0.549
_refine_diff_density_min -0.673
_refine_diff_density_rms 0.064
_refine_ls_extinction_method none
_refine_ls_goodness_of_fit_ref 1.105
_refine_ls_hydrogen_treatment constr
_refine_ls_matrix_type full
_refine_ls_number_parameters 653
_refine_ls_number_reflns 9187
_refine_ls_number_restraints 298
_refine_ls_restrained_S_all 1.121
_refine_ls_R_factor_all 0.1163
_refine_ls_R_factor_gt 0.0904
_refine_ls_shift/su_max 0.000
_refine_ls_shift/su_mean 0.000
_refine_ls_structure_factor_coef Fsqd
_refine_ls_weighting_details 'calc w=1/[\s^2^(Fo^2^)+(0.1194P)^2^+2.7235P] where P=(Fo^2^+2Fc^2^)/3'
_refine_ls_weighting_scheme calc
_refine_ls_wR_factor_gt 0.2316
_refine_ls_wR_factor_ref 0.2529
_reflns_number_gt 7053
_reflns_number_total 9187
_reflns_threshold_expression >2sigma(I)
_cod_data_source_file c1cc11334h.txt
_cod_data_source_block 3
_cod_original_cell_volume 2672.6(19)
_cod_original_sg_symbol_H-M P-1
_cod_database_code 7106408

loop_
_symmetry_equiv_pos_as_xyz
'x, y, z'
'-x, -y, -z'

loop_
_atom_site_label
_atom_site_type_symbol
_atom_site_fract_x
_atom_site_fract_y
_atom_site_fract_z
_atom_site_U_iso_or_equiv
_atom_site_adp_type
_atom_site_occupancy
_atom_site_symmetry_multiplicity
_atom_site_calc_flag
_atom_site_refinement_flags
_atom_site_disorder_assembly
_atom_site_disorder_group
B1 B 0.1353(4) 0.3100(3) 0.2192(2) 0.0267(9) Uani 1 1 d . . .
Cl1 Cl 0.12636(10) 0.20588(10) 0.13795(6) 0.0532(3) Uani 1 1 d . . .
B2 B -0.0116(4) 0.2875(3) 0.2354(2) 0.0225(8) Uani 1 1 d . . .
B3 B 0.2824(4) 0.3829(3) 0.2591(2) 0.0243(8) Uani 1 1 d . . .
N1 N -0.1116(2) 0.3329(2) 0.21586(15) 0.0222(6) Uani 1 1 d . . .
C1 C -0.2179(3) 0.2711(3) 0.22996(19) 0.0264(8) Uani 1 1 d . . .
H1 H -0.2962 0.2839 0.2212 0.032 Uiso 1 1 calc R . .
C2 C -0.1927(3) 0.1916(3) 0.25765(19) 0.0273(8) Uani 1 1 d . . .
H2 H -0.2498 0.1395 0.2723 0.033 Uiso 1 1 calc R . .
N2 N -0.0689(2) 0.1968(2) 0.26181(15) 0.0234(6) Uani 1 1 d . . .
C3 C -0.1200(3) 0.4198(3) 0.18304(17) 0.0213(7) Uani 1 1 d . . .
C4 C -0.1228(3) 0.4026(3) 0.10847(18) 0.0248(7) Uani 1 1 d . . .
C5 C -0.1330(3) 0.4883(3) 0.07831(19) 0.0301(8) Uani 1 1 d . . .
H3 H -0.1342 0.4785 0.0281 0.036 Uiso 1 1 calc R . .
C6 C -0.1416(3) 0.5870(3) 0.1193(2) 0.0322(8) Uani 1 1 d . . .
H4 H -0.1461 0.6453 0.0977 0.039 Uiso 1 1 calc R . .
C7 C -0.1438(3) 0.6015(3) 0.1921(2) 0.0292(8) Uani 1 1 d . . .
H5 H -0.1520 0.6692 0.2197 0.035 Uiso 1 1 calc R . .
C8 C -0.1341(3) 0.5187(3) 0.22573(18) 0.0222(7) Uani 1 1 d . . .
C9 C -0.1233(3) 0.2919(3) 0.06076(19) 0.0322(8) Uani 1 1 d . . .
H6 H -0.0932 0.2492 0.0930 0.039 Uiso 1 1 calc R . .
C10 C -0.2530(4) 0.2272(4) 0.0213(3) 0.0542(12) Uani 1 1 d . . .
H7 H -0.3036 0.2139 0.0568 0.081 Uiso 1 1 calc R . .
H8 H -0.2517 0.1566 -0.0100 0.081 Uiso 1 1 calc R . .
H9 H -0.2871 0.2696 -0.0082 0.081 Uiso 1 1 calc R . .
C11 C -0.0376(5) 0.3030(4) 0.0073(3) 0.0568(13) Uani 1 1 d . . .
H10 H -0.0689 0.3389 -0.0278 0.085 Uiso 1 1 calc R . .
H11 H -0.0334 0.2297 -0.0181 0.085 Uiso 1 1 calc R . .
H12 H 0.0443 0.3476 0.0338 0.085 Uiso 1 1 calc R . .
C12 C -0.1425(3) 0.5324(3) 0.30449(18) 0.0242(7) Uani 1 1 d . . .
H13 H -0.1966 0.4621 0.3079 0.029 Uiso 1 1 calc R . .
C13 C -0.1986(3) 0.6254(3) 0.3348(2) 0.0330(9) Uani 1 1 d . . .
H14 H -0.1431 0.6965 0.3372 0.050 Uiso 1 1 calc R . .
H15 H -0.2114 0.6236 0.3835 0.050 Uiso 1 1 calc R . .
H16 H -0.2771 0.6156 0.3032 0.050 Uiso 1 1 calc R . .
C14 C -0.0167(3) 0.5505(3) 0.3521(2) 0.0359(9) Uani 1 1 d . . .
H17 H 0.0159 0.4877 0.3351 0.054 Uiso 1 1 calc R . .
H18 H -0.0251 0.5572 0.4024 0.054 Uiso 1 1 calc R . .
H19 H 0.0392 0.6182 0.3490 0.054 Uiso 1 1 calc R . .
C15 C -0.0299(3) 0.1053(3) 0.27701(18) 0.0234(7) Uani 1 1 d . . .
C16 C -0.0696(3) 0.0043(3) 0.2241(2) 0.0325(8) Uani 1 1 d . . .
C17 C -0.0423(4) -0.0869(3) 0.2421(2) 0.0391(10) Uani 1 1 d . . .
H20 H -0.0672 -0.1561 0.2067 0.047 Uiso 1 1 calc R . .
C18 C 0.0201(3) -0.0788(3) 0.3102(2) 0.0381(10) Uani 1 1 d . . .
H21 H 0.0358 -0.1425 0.3216 0.046 Uiso 1 1 calc R . .
C19 C 0.0596(4) 0.0213(3) 0.3617(2) 0.0381(9) Uani 1 1 d . . .
H22 H 0.1027 0.0260 0.4085 0.046 Uiso 1 1 calc R . .
C20 C 0.0370(3) 0.1170(3) 0.3460(2) 0.0314(8) Uani 1 1 d . A .
C21 C -0.1442(4) -0.0099(3) 0.1496(2) 0.0434(10) Uani 1 1 d . . .
H23 H -0.1442 0.0651 0.1442 0.052 Uiso 1 1 calc R . .
C22 C -0.0916(5) -0.0660(4) 0.0890(3) 0.0637(14) Uani 1 1 d . . .
H24 H -0.0970 -0.1421 0.0906 0.096 Uiso 1 1 calc R . .
H25 H -0.0058 -0.0261 0.0946 0.096 Uiso 1 1 calc R . .
H26 H -0.1380 -0.0663 0.0424 0.096 Uiso 1 1 calc R . .
C23 C -0.2770(4) -0.0744(4) 0.1423(3) 0.0586(13) Uani 1 1 d . . .
H27 H -0.2795 -0.1486 0.1471 0.088 Uiso 1 1 calc R . .
H28 H -0.3243 -0.0798 0.0948 0.088 Uiso 1 1 calc R . .
H29 H -0.3122 -0.0362 0.1804 0.088 Uiso 1 1 calc R . .
C24 C 0.0813(3) 0.2273(4) 0.4021(2) 0.0448(9) Uani 1 1 d DU . .
H30 H 0.0938 0.2833 0.3739 0.054 Uiso 0.611(18) 1 calc PR A 1
H31 H 0.0671 0.2877 0.3806 0.054 Uiso 0.389(18) 1 calc PR A 2
C25 C -0.0132(7) 0.2545(9) 0.4465(5) 0.0495(18) Uani 0.611(18) 1 d PDU A 1
H32 H -0.0918 0.2408 0.4138 0.074 Uiso 0.611(18) 1 calc PR A 1
H33 H 0.0144 0.3321 0.4742 0.074 Uiso 0.611(18) 1 calc PR A 1
H34 H -0.0227 0.2078 0.4798 0.074 Uiso 0.611(18) 1 calc PR A 1
C26 C 0.2060(6) 0.2471(12) 0.4509(5) 0.0437(18) Uani 0.611(18) 1 d PDU A 1
H35 H 0.2657 0.2337 0.4209 0.065 Uiso 0.611(18) 1 calc PR A 1
H36 H 0.1991 0.1969 0.4820 0.065 Uiso 0.611(18) 1 calc PR A 1
H37 H 0.2329 0.3235 0.4811 0.065 Uiso 0.611(18) 1 calc PR A 1
N3 N 0.3883(2) 0.3420(2) 0.24616(16) 0.0244(6) Uani 1 1 d . . .
C27 C 0.4940(3) 0.4195(3) 0.2886(2) 0.0292(8) Uani 1 1 d . . .
H38 H 0.5745 0.4114 0.2906 0.035 Uiso 1 1 calc R . .
C28 C 0.4653(3) 0.5063(3) 0.32587(19) 0.0281(8) Uani 1 1 d . . .
H39 H 0.5223 0.5703 0.3578 0.034 Uiso 1 1 calc R . .
N4 N 0.3384(2) 0.4894(2) 0.31109(15) 0.0225(6) Uani 1 1 d . . .
C29 C 0.4049(3) 0.2514(3) 0.1928(2) 0.0290(8) Uani 1 1 d . . .
C30 C 0.4129(4) 0.1542(3) 0.2115(3) 0.0428(11) Uani 1 1 d . . .
C31 C 0.4338(4) 0.0705(3) 0.1593(3) 0.0576(14) Uani 1 1 d . . .
H40 H 0.4391 0.0039 0.1706 0.069 Uiso 1 1 calc R . .
C32 C 0.4468(4) 0.0820(3) 0.0919(3) 0.0561(13) Uani 1 1 d . . .
H41 H 0.4603 0.0236 0.0570 0.067 Uiso 1 1 calc R . .
C33 C 0.4400(4) 0.1790(4) 0.0750(2) 0.0443(10) Uani 1 1 d . . .
H42 H 0.4491 0.1862 0.0282 0.053 Uiso 1 1 calc R . .
C34 C 0.4202(3) 0.2667(3) 0.1248(2) 0.0320(8) Uani 1 1 d . . .
C35 C 0.4025(5) 0.1396(4) 0.2866(3) 0.0578(14) Uani 1 1 d . . .
H43 H 0.3785 0.2038 0.3145 0.069 Uiso 1 1 calc R . .
C36 C 0.5251(5) 0.1354(5) 0.3284(3) 0.0633(14) Uani 1 1 d . . .
H44 H 0.5485 0.0714 0.3025 0.095 Uiso 1 1 calc R . .
H45 H 0.5165 0.1293 0.3770 0.095 Uiso 1 1 calc R . .
H46 H 0.5883 0.2029 0.3322 0.095 Uiso 1 1 calc R . .
C37 C 0.3025(5) 0.0340(5) 0.2793(4) 0.083(2) Uani 1 1 d . . .
H47 H 0.3205 -0.0288 0.2479 0.124 Uiso 1 1 calc R . .
H48 H 0.2232 0.0415 0.2581 0.124 Uiso 1 1 calc R . .
H49 H 0.3000 0.0218 0.3272 0.124 Uiso 1 1 calc R . .
C38 C 0.4169(3) 0.3726(3) 0.1059(2) 0.0345(9) Uani 1 1 d . . .
H50 H 0.3819 0.4161 0.1431 0.041 Uiso 1 1 calc R . .
C39 C 0.3371(4) 0.3549(4) 0.0319(2) 0.0575(13) Uani 1 1 d . . .
H51 H 0.3759 0.3220 -0.0062 0.086 Uiso 1 1 calc R . .
H52 H 0.3275 0.4259 0.0260 0.086 Uiso 1 1 calc R . .
H53 H 0.2566 0.3054 0.0284 0.086 Uiso 1 1 calc R . .
C40 C 0.5455(4) 0.4409(4) 0.1088(3) 0.0626(14) Uani 1 1 d . . .
H54 H 0.5957 0.4554 0.1571 0.094 Uiso 1 1 calc R . .
H55 H 0.5417 0.5109 0.0986 0.094 Uiso 1 1 calc R . .
H56 H 0.5820 0.4002 0.0725 0.094 Uiso 1 1 calc R . .
C41 C 0.2976(3) 0.5875(3) 0.33552(18) 0.0237(7) Uani 1 1 d . . .
C42 C 0.2779(3) 0.6504(3) 0.28721(19) 0.0269(8) Uani 1 1 d . C .
C43 C 0.2512(3) 0.7501(3) 0.3128(2) 0.0308(8) Uani 1 1 d . . .
H57 H 0.2339 0.7918 0.2801 0.037 Uiso 1 1 calc R . .
C44 C 0.2497(3) 0.7891(3) 0.3852(2) 0.0314(8) Uani 1 1 d . . .
H58 H 0.2329 0.8579 0.4021 0.038 Uiso 1 1 calc R . .
C45 C 0.2727(3) 0.7283(3) 0.43281(19) 0.0284(8) Uani 1 1 d . . .
H59 H 0.2724 0.7563 0.4825 0.034 Uiso 1 1 calc R . .
C46 C 0.2964(3) 0.6261(3) 0.40923(18) 0.0247(7) Uani 1 1 d . D .
C47 C 0.2926(3) 0.6160(3) 0.20944(19) 0.0368(8) Uani 1 1 d DU . .
H60 H 0.3432 0.5624 0.2087 0.044 Uiso 0.50 1 calc PR B 1
H61 H 0.2901 0.5361 0.1978 0.044 Uiso 0.50 1 calc PR B 2
C48 C 0.1744(6) 0.5531(7) 0.1554(4) 0.0425(15) Uani 0.50 1 d PDU C 1
H62 H 0.1916 0.5336 0.1067 0.064 Uiso 0.50 1 calc PR C 1
H63 H 0.1175 0.5992 0.1564 0.064 Uiso 0.50 1 calc PR C 1
H64 H 0.1377 0.4857 0.1683 0.064 Uiso 0.50 1 calc PR C 1
C49 C 0.3690(9) 0.7127(6) 0.1860(5) 0.0473(17) Uani 0.50 1 d PDU C 1
H65 H 0.4444 0.7494 0.2224 0.071 Uiso 0.50 1 calc PR C 1
H66 H 0.3213 0.7656 0.1816 0.071 Uiso 0.50 1 calc PR C 1
H67 H 0.3893 0.6840 0.1392 0.071 Uiso 0.50 1 calc PR C 1
C50 C 0.3258(3) 0.5646(3) 0.46389(18) 0.0333(8) Uani 1 1 d DU . .
H68 H 0.3364 0.4924 0.4376 0.040 Uiso 0.34(7) 1 calc PR D 1
H69 H 0.3222 0.4878 0.4369 0.040 Uiso 0.66(7) 1 calc PR D 2
C51 C 0.218(2) 0.542(2) 0.5030(18) 0.036(2) Uani 0.34(7) 1 d PDU D 1
H70 H 0.1423 0.5033 0.4670 0.054 Uiso 0.34(7) 1 calc PR D 1
H71 H 0.2097 0.6119 0.5314 0.054 Uiso 0.34(7) 1 calc PR D 1
H72 H 0.2335 0.4960 0.5352 0.054 Uiso 0.34(7) 1 calc PR D 1
C52 C 0.444(2) 0.628(2) 0.5209(15) 0.036(2) Uani 0.34(7) 1 d PDU D 1
H73 H 0.4592 0.5846 0.5548 0.054 Uiso 0.34(7) 1 calc PR D 1
H74 H 0.4347 0.6989 0.5475 0.054 Uiso 0.34(7) 1 calc PR D 1
H75 H 0.5131 0.6413 0.4966 0.054 Uiso 0.34(7) 1 calc PR D 1
O1 O 0.2738(5) 0.0158(4) 0.5261(3) 0.1033(13) Uani 1 1 d U . .
C53 C 0.3943(5) 0.0814(5) 0.5414(3) 0.0742(13) Uani 1 1 d U . .
H76 H 0.4131 0.1096 0.4998 0.089 Uiso 1 1 calc R . .
H77 H 0.4527 0.0391 0.5530 0.089 Uiso 1 1 calc R . .
C54 C 0.4010(6) 0.1729(5) 0.6047(3) 0.0764(13) Uani 1 1 d U . .
H78 H 0.3651 0.2292 0.5902 0.092 Uiso 1 1 calc R . .
H79 H 0.4865 0.2083 0.6312 0.092 Uiso 1 1 calc R . .
C55 C 0.3277(6) 0.1164(5) 0.6490(3) 0.0774(13) Uani 1 1 d U . .
H80 H 0.3772 0.0844 0.6800 0.093 Uiso 1 1 calc R . .
H81 H 0.2907 0.1668 0.6797 0.093 Uiso 1 1 calc R . .
C56 C 0.2364(7) 0.0322(6) 0.5936(4) 0.1026(16) Uani 1 1 d U . .
H82 H 0.2214 -0.0377 0.6078 0.123 Uiso 1 1 calc R . .
H83 H 0.1588 0.0537 0.5886 0.123 Uiso 1 1 calc R . .
C57 C 0.1830(6) 0.6278(7) 0.1573(4) 0.0397(14) Uani 0.50 1 d PDU C 2
H84 H 0.1062 0.5854 0.1654 0.060 Uiso 0.50 1 calc PR C 2
H85 H 0.1900 0.5999 0.1071 0.060 Uiso 0.50 1 calc PR C 2
H86 H 0.1837 0.7057 0.1667 0.060 Uiso 0.50 1 calc PR C 2
C58 C 0.4143(6) 0.6782(7) 0.1964(5) 0.0453(16) Uani 0.50 1 d PDU C 2
H87 H 0.4183 0.6522 0.1454 0.068 Uiso 0.50 1 calc PR C 2
H88 H 0.4819 0.6649 0.2270 0.068 Uiso 0.50 1 calc PR C 2
H89 H 0.4207 0.7573 0.2085 0.068 Uiso 0.50 1 calc PR C 2
C59 C 0.0056(12) 0.2158(14) 0.4620(6) 0.053(2) Uani 0.389(18) 1 d PDU A 2
H90 H 0.0304 0.2850 0.5006 0.079 Uiso 0.389(18) 1 calc PR A 2
H91 H 0.0204 0.1559 0.4820 0.079 Uiso 0.389(18) 1 calc PR A 2
H92 H -0.0816 0.1994 0.4410 0.079 Uiso 0.389(18) 1 calc PR A 2
C60 C 0.2175(7) 0.249(2) 0.4354(10) 0.044(2) Uani 0.389(18) 1 d PDU A 2
H93 H 0.2458 0.3216 0.4712 0.067 Uiso 0.389(18) 1 calc PR A 2
H94 H 0.2650 0.2490 0.3972 0.067 Uiso 0.389(18) 1 calc PR A 2
H95 H 0.2285 0.1920 0.4590 0.067 Uiso 0.389(18) 1 calc PR A 2
C61 C 0.2368(14) 0.5575(14) 0.5161(9) 0.0364(15) Uani 0.66(7) 1 d PDU D 2
H96 H 0.2605 0.5160 0.5497 0.055 Uiso 0.66(7) 1 calc PR D 2
H97 H 0.1536 0.5199 0.4884 0.055 Uiso 0.66(7) 1 calc PR D 2
H98 H 0.2396 0.6320 0.5436 0.055 Uiso 0.66(7) 1 calc PR D 2
C62 C 0.4576(9) 0.6204(12) 0.5078(10) 0.0349(17) Uani 0.66(7) 1 d PDU D 2
H99 H 0.4772 0.5803 0.5431 0.052 Uiso 0.66(7) 1 calc PR D 2
H100 H 0.4640 0.6968 0.5332 0.052 Uiso 0.66(7) 1 calc PR D 2
H101 H 0.5150 0.6195 0.4749 0.052 Uiso 0.66(7) 1 calc PR D 2

loop_
_atom_site_aniso_label
_atom_site_aniso_U_11
_atom_site_aniso_U_22
_atom_site_aniso_U_33
_atom_site_aniso_U_23
_atom_site_aniso_U_13
_atom_site_aniso_U_12
B1 0.032(2) 0.024(2) 0.027(2) 0.0078(16) 0.0055(17) 0.0116(17)
Cl1 0.0363(6) 0.0552(7) 0.0563(7) -0.0058(5) 0.0125(5) 0.0083(5)
B2 0.029(2) 0.0187(18) 0.0198(18) 0.0011(14) 0.0072(15) 0.0086(15)
B3 0.030(2) 0.0196(18) 0.027(2) 0.0093(16) 0.0115(16) 0.0089(16)
N1 0.0233(15) 0.0180(14) 0.0261(15) 0.0058(11) 0.0076(11) 0.0056(11)
C1 0.0189(17) 0.0266(18) 0.034(2) 0.0073(15) 0.0075(14) 0.0067(14)
C2 0.0252(19) 0.0231(17) 0.038(2) 0.0105(15) 0.0146(15) 0.0073(14)
N2 0.0263(16) 0.0181(14) 0.0278(15) 0.0050(12) 0.0079(12) 0.0097(11)
C3 0.0189(17) 0.0205(16) 0.0245(17) 0.0073(13) 0.0023(13) 0.0051(13)
C4 0.0171(17) 0.0284(18) 0.0276(18) 0.0063(15) 0.0055(14) 0.0042(14)
C5 0.030(2) 0.033(2) 0.0248(18) 0.0088(15) 0.0046(15) 0.0037(15)
C6 0.037(2) 0.0277(19) 0.033(2) 0.0146(16) 0.0023(16) 0.0062(16)
C7 0.031(2) 0.0215(17) 0.035(2) 0.0089(15) 0.0039(15) 0.0068(15)
C8 0.0168(17) 0.0209(16) 0.0254(17) 0.0045(14) 0.0006(13) 0.0022(13)
C9 0.035(2) 0.034(2) 0.0270(19) 0.0037(16) 0.0120(16) 0.0098(16)
C10 0.048(3) 0.039(2) 0.056(3) -0.016(2) 0.007(2) 0.004(2)
C11 0.075(3) 0.056(3) 0.058(3) 0.019(2) 0.045(3) 0.030(3)
C12 0.0254(18) 0.0218(17) 0.0251(17) 0.0044(14) 0.0080(14) 0.0062(14)
C13 0.038(2) 0.0274(19) 0.038(2) 0.0079(16) 0.0153(17) 0.0130(16)
C14 0.032(2) 0.043(2) 0.030(2) 0.0029(17) 0.0030(16) 0.0146(17)
C15 0.0215(17) 0.0200(16) 0.0315(19) 0.0093(14) 0.0075(14) 0.0075(13)
C16 0.036(2) 0.0227(18) 0.041(2) 0.0098(16) 0.0106(17) 0.0099(15)
C17 0.044(2) 0.0181(18) 0.052(3) 0.0063(17) 0.0071(19) 0.0068(16)
C18 0.029(2) 0.0240(19) 0.067(3) 0.0193(19) 0.0136(19) 0.0093(16)
C19 0.036(2) 0.045(2) 0.043(2) 0.0207(19) 0.0077(18) 0.0213(18)
C20 0.032(2) 0.0289(19) 0.035(2) 0.0059(16) 0.0059(16) 0.0153(16)
C21 0.060(3) 0.028(2) 0.037(2) 0.0008(17) 0.0040(19) 0.0131(19)
C22 0.097(4) 0.043(3) 0.050(3) 0.003(2) 0.022(3) 0.022(3)
C23 0.055(3) 0.053(3) 0.052(3) -0.001(2) -0.007(2) 0.010(2)
C24 0.0466(18) 0.0445(18) 0.0424(18) 0.0062(15) 0.0030(14) 0.0201(15)
C25 0.048(3) 0.047(3) 0.051(3) 0.005(2) 0.008(2) 0.018(2)
C26 0.043(2) 0.043(3) 0.041(3) 0.008(3) 0.007(2) 0.010(2)
N3 0.0183(15) 0.0201(14) 0.0350(16) 0.0064(12) 0.0077(12) 0.0056(11)
C27 0.0200(18) 0.0263(18) 0.040(2) 0.0069(16) 0.0054(15) 0.0056(14)
C28 0.0218(18) 0.0253(18) 0.036(2) 0.0083(15) 0.0046(15) 0.0052(14)
N4 0.0232(15) 0.0205(14) 0.0279(15) 0.0102(12) 0.0086(12) 0.0083(11)
C29 0.0164(17) 0.0216(17) 0.046(2) 0.0020(16) 0.0119(15) 0.0029(13)
C30 0.034(2) 0.0248(19) 0.077(3) 0.013(2) 0.034(2) 0.0091(16)
C31 0.057(3) 0.027(2) 0.099(4) 0.016(2) 0.046(3) 0.014(2)
C32 0.057(3) 0.028(2) 0.076(3) -0.011(2) 0.029(3) 0.013(2)
C33 0.035(2) 0.047(3) 0.043(2) -0.0046(19) 0.0109(18) 0.0111(19)
C34 0.0194(18) 0.034(2) 0.035(2) -0.0011(16) 0.0029(15) 0.0038(15)
C35 0.074(3) 0.039(2) 0.100(4) 0.044(3) 0.068(3) 0.037(2)
C36 0.067(3) 0.070(3) 0.070(3) 0.031(3) 0.032(3) 0.028(3)
C37 0.064(4) 0.072(4) 0.140(6) 0.069(4) 0.047(4) 0.016(3)
C38 0.033(2) 0.044(2) 0.0265(19) 0.0036(17) 0.0039(16) 0.0169(17)
C39 0.044(3) 0.077(3) 0.046(3) 0.026(3) -0.001(2) 0.003(2)
C40 0.045(3) 0.050(3) 0.087(4) 0.029(3) -0.004(3) 0.003(2)
C41 0.0205(17) 0.0187(16) 0.0309(19) 0.0055(14) 0.0042(14) 0.0053(13)
C42 0.0297(19) 0.0210(17) 0.0304(19) 0.0079(14) 0.0059(15) 0.0070(14)
C43 0.036(2) 0.0232(18) 0.035(2) 0.0129(16) 0.0038(16) 0.0085(15)
C44 0.035(2) 0.0210(17) 0.038(2) 0.0054(15) 0.0037(16) 0.0112(15)
C45 0.035(2) 0.0222(17) 0.0249(18) 0.0024(14) 0.0007(15) 0.0089(15)
C46 0.0243(18) 0.0211(17) 0.0290(18) 0.0075(14) 0.0041(14) 0.0072(14)
C47 0.0463(18) 0.0347(17) 0.0323(16) 0.0126(14) 0.0104(14) 0.0113(14)
C48 0.045(3) 0.041(3) 0.038(3) 0.007(2) 0.008(2) 0.009(2)
C49 0.050(3) 0.047(3) 0.043(3) 0.012(2) 0.014(3) 0.007(2)
C50 0.0400(17) 0.0326(16) 0.0310(16) 0.0108(14) 0.0077(13) 0.0146(14)
C51 0.042(3) 0.035(3) 0.031(3) 0.009(3) 0.008(3) 0.012(3)
C52 0.041(3) 0.036(3) 0.032(3) 0.009(3) 0.007(3) 0.014(3)
O1 0.110(2) 0.088(2) 0.091(2) 0.0008(19) 0.024(2) 0.0049(19)
C53 0.079(2) 0.076(2) 0.077(2) 0.023(2) 0.028(2) 0.029(2)
C54 0.076(2) 0.074(2) 0.076(2) 0.021(2) 0.011(2) 0.018(2)
C55 0.082(3) 0.076(3) 0.077(2) 0.019(2) 0.022(2) 0.026(2)
C56 0.099(3) 0.097(3) 0.098(3) 0.014(2) 0.035(2) 0.001(2)
C57 0.043(2) 0.039(3) 0.033(3) 0.005(2) 0.008(2) 0.009(2)
C58 0.044(3) 0.051(3) 0.041(3) 0.011(2) 0.012(2) 0.012(2)
C59 0.047(3) 0.052(3) 0.054(3) -0.002(3) 0.008(3) 0.021(3)
C60 0.046(3) 0.043(3) 0.041(3) 0.008(3) 0.006(3) 0.011(3)
C61 0.042(3) 0.036(3) 0.032(3) 0.011(2) 0.007(2) 0.011(2)
C62 0.041(2) 0.037(3) 0.029(3) 0.010(2) 0.004(2) 0.016(2)

loop_
_atom_type_symbol
_atom_type_description
_atom_type_scat_dispersion_real
_atom_type_scat_dispersion_imag
_atom_type_scat_source
C C 0.0033 0.0016 'International Tables Vol C Tables 4.2.6.8 and 6.1.1.4'
H H 0.0000 0.0000 'International Tables Vol C Tables 4.2.6.8 and 6.1.1.4'
B B 0.0013 0.0007 'International Tables Vol C Tables 4.2.6.8 and 6.1.1.4'
N N 0.0061 0.0033 'International Tables Vol C Tables 4.2.6.8 and 6.1.1.4'
O O 0.0106 0.0060 'International Tables Vol C Tables 4.2.6.8 and 6.1.1.4'
Cl Cl 0.1484 0.1585 'International Tables Vol C Tables 4.2.6.8 and 6.1.1.4'

loop_
_geom_angle_atom_site_label_1
_geom_angle_atom_site_label_2
_geom_angle_atom_site_label_3
_geom_angle
_geom_angle_site_symmetry_1
_geom_angle_site_symmetry_3
_geom_angle_publ_flag
B3 B1 B2 141.5(3) . . ?
B3 B1 Cl1 112.2(3) . . ?
B2 B1 Cl1 105.5(2) . . ?
N1 B2 N2 103.0(3) . . ?
N1 B2 B1 132.5(3) . . ?
N2 B2 B1 123.6(3) . . ?
N4 B3 N3 102.5(3) . . ?
N4 B3 B1 134.1(3) . . ?
N3 B3 B1 123.4(3) . . ?
C1 N1 C3 118.5(3) . . ?
C1 N1 B2 108.9(3) . . ?
C3 N1 B2 132.5(3) . . ?
C2 C1 N1 109.6(3) . . ?
C2 C1 H1 125.2 . . ?
N1 C1 H1 125.2 . . ?
C1 C2 N2 109.3(3) . . ?
C1 C2 H2 125.4 . . ?
N2 C2 H2 125.4 . . ?
C2 N2 C15 117.0(3) . . ?
C2 N2 B2 109.2(3) . . ?
C15 N2 B2 132.5(3) . . ?
C4 C3 C8 121.6(3) . . ?
C4 C3 N1 119.6(3) . . ?
C8 C3 N1 118.7(3) . . ?
C5 C4 C3 117.9(3) . . ?
C5 C4 C9 120.2(3) . . ?
C3 C4 C9 121.7(3) . . ?
C6 C5 C4 121.6(3) . . ?
C6 C5 H3 119.2 . . ?
C4 C5 H3 119.2 . . ?
C5 C6 C7 119.9(3) . . ?
C5 C6 H4 120.0 . . ?
C7 C6 H4 120.0 . . ?
C6 C7 C8 121.3(3) . . ?
C6 C7 H5 119.3 . . ?
C8 C7 H5 119.3 . . ?
C7 C8 C3 117.5(3) . . ?
C7 C8 C12 121.3(3) . . ?
C3 C8 C12 121.1(3) . . ?
C4 C9 C10 110.4(3) . . ?
C4 C9 C11 112.4(3) . . ?
C10 C9 C11 111.1(4) . . ?
C4 C9 H6 107.6 . . ?
C10 C9 H6 107.6 . . ?
C11 C9 H6 107.6 . . ?
C9 C10 H7 109.5 . . ?
C9 C10 H8 109.5 . . ?
H7 C10 H8 109.5 . . ?
C9 C10 H9 109.5 . . ?
H7 C10 H9 109.5 . . ?
H8 C10 H9 109.5 . . ?
C9 C11 H10 109.5 . . ?
C9 C11 H11 109.5 . . ?
H10 C11 H11 109.5 . . ?
C9 C11 H12 109.5 . . ?
H10 C11 H12 109.5 . . ?
H11 C11 H12 109.5 . . ?
C8 C12 C13 113.6(3) . . ?
C8 C12 C14 111.1(3) . . ?
C13 C12 C14 109.6(3) . . ?
C8 C12 H13 107.4 . . ?
C13 C12 H13 107.4 . . ?
C14 C12 H13 107.4 . . ?
C12 C13 H14 109.5 . . ?
C12 C13 H15 109.5 . . ?
H14 C13 H15 109.5 . . ?
C12 C13 H16 109.5 . . ?
H14 C13 H16 109.5 . . ?
H15 C13 H16 109.5 . . ?
C12 C14 H17 109.5 . . ?
C12 C14 H18 109.5 . . ?
H17 C14 H18 109.5 . . ?
C12 C14 H19 109.5 . . ?
H17 C14 H19 109.5 . . ?
H18 C14 H19 109.5 . . ?
C16 C15 C20 122.2(3) . . ?
C16 C15 N2 118.2(3) . . ?
C20 C15 N2 119.3(3) . . ?
C17 C16 C15 117.8(3) . . ?
C17 C16 C21 119.5(3) . . ?
C15 C16 C21 122.6(3) . . ?
C18 C17 C16 121.4(4) . . ?
C18 C17 H20 119.3 . . ?
C16 C17 H20 119.3 . . ?
C19 C18 C17 120.3(3) . . ?
C19 C18 H21 119.8 . . ?
C17 C18 H21 119.8 . . ?
C18 C19 C20 120.8(4) . . ?
C18 C19 H22 119.6 . . ?
C20 C19 H22 119.6 . . ?
C15 C20 C19 117.5(3) . . ?
C15 C20 C24 121.5(3) . . ?
C19 C20 C24 121.0(3) . . ?
C22 C21 C16 112.8(4) . . ?
C22 C21 C23 109.5(4) . . ?
C16 C21 C23 110.8(4) . . ?
C22 C21 H23 107.9 . . ?
C16 C21 H23 107.9 . . ?
C23 C21 H23 107.9 . . ?
C21 C22 H24 109.5 . . ?
C21 C22 H25 109.5 . . ?
H24 C22 H25 109.5 . . ?
C21 C22 H26 109.5 . . ?
H24 C22 H26 109.5 . . ?
H25 C22 H26 109.5 . . ?
C21 C23 H27 109.5 . . ?
C21 C23 H28 109.5 . . ?
H27 C23 H28 109.5 . . ?
C21 C23 H29 109.5 . . ?
H27 C23 H29 109.5 . . ?
H28 C23 H29 109.5 . . ?
C20 C24 C25 113.9(4) . . ?
C20 C24 C26 114.7(6) . . ?
C25 C24 C26 111.4(5) . . ?
C20 C24 C60 110.0(9) . . ?
C25 C24 C60 123.4(8) . . ?
C20 C24 C59 105.2(6) . . ?
C26 C24 C59 95.7(7) . . ?
C60 C24 C59 108.8(9) . . ?
C20 C24 H30 105.3 . . ?
C25 C24 H30 105.3 . . ?
C26 C24 H30 105.3 . . ?
C60 C24 H30 95.6 . . ?
C59 C24 H30 130.9 . . ?
C20 C24 H31 110.9 . . ?
C25 C24 H31 84.9 . . ?
C26 C24 H31 117.7 . . ?
C60 C24 H31 110.9 . . ?
C59 C24 H31 110.9 . . ?
C24 C25 H32 109.5 . . ?
C24 C25 H33 109.5 . . ?
H32 C25 H33 109.5 . . ?
C24 C25 H34 109.5 . . ?
H32 C25 H34 109.5 . . ?
H33 C25 H34 109.5 . . ?
C24 C26 H35 109.5 . . ?
C24 C26 H36 109.5 . . ?
H35 C26 H36 109.5 . . ?
C24 C26 H37 109.5 . . ?
H35 C26 H37 109.5 . . ?
H36 C26 H37 109.5 . . ?
C27 N3 C29 116.7(3) . . ?
C27 N3 B3 109.0(3) . . ?
C29 N3 B3 133.5(3) . . ?
C28 C27 N3 109.8(3) . . ?
C28 C27 H38 125.1 . . ?
N3 C27 H38 125.1 . . ?
C27 C28 N4 109.8(3) . . ?
C27 C28 H39 125.1 . . ?
N4 C28 H39 125.1 . . ?
C28 N4 B3 108.9(3) . . ?
C28 N4 C41 114.8(3) . . ?
B3 N4 C41 134.2(3) . . ?
C30 C29 C34 122.1(3) . . ?
C30 C29 N3 119.6(3) . . ?
C34 C29 N3 118.2(3) . . ?
C31 C30 C29 117.8(4) . . ?
C31 C30 C35 120.0(4) . . ?
C29 C30 C35 122.2(3) . . ?
C32 C31 C30 121.6(4) . . ?
C32 C31 H40 119.2 . . ?
C30 C31 H40 119.2 . . ?
C31 C32 C33 119.7(4) . . ?
C31 C32 H41 120.2 . . ?
C33 C32 H41 120.2 . . ?
C32 C33 C34 121.8(4) . . ?
C32 C33 H42 119.1 . . ?
C34 C33 H42 119.1 . . ?
C33 C34 C29 117.0(4) . . ?
C33 C34 C38 120.8(4) . . ?
C29 C34 C38 122.1(3) . . ?
C30 C35 C37 109.6(5) . . ?
C30 C35 C36 111.4(3) . . ?
C37 C35 C36 110.3(4) . . ?
C30 C35 H43 108.5 . . ?
C37 C35 H43 108.5 . . ?
C36 C35 H43 108.5 . . ?
C35 C36 H44 109.5 . . ?
C35 C36 H45 109.5 . . ?
H44 C36 H45 109.5 . . ?
C35 C36 H46 109.5 . . ?
H44 C36 H46 109.5 . . ?
H45 C36 H46 109.5 . . ?
C35 C37 H47 109.5 . . ?
C35 C37 H48 109.5 . . ?
H47 C37 H48 109.5 . . ?
C35 C37 H49 109.5 . . ?
H47 C37 H49 109.5 . . ?
H48 C37 H49 109.5 . . ?
C34 C38 C40 110.8(3) . . ?
C34 C38 C39 113.2(3) . . ?
C40 C38 C39 109.4(4) . . ?
C34 C38 H50 107.7 . . ?
C40 C38 H50 107.7 . . ?
C39 C38 H50 107.7 . . ?
C38 C39 H51 109.5 . . ?
C38 C39 H52 109.5 . . ?
H51 C39 H52 109.5 . . ?
C38 C39 H53 109.5 . . ?
H51 C39 H53 109.5 . . ?
H52 C39 H53 109.5 . . ?
C38 C40 H54 109.5 . . ?
C38 C40 H55 109.5 . . ?
H54 C40 H55 109.5 . . ?
C38 C40 H56 109.5 . . ?
H54 C40 H56 109.5 . . ?
H55 C40 H56 109.5 . . ?
C42 C41 C46 121.0(3) . . ?
C42 C41 N4 118.9(3) . . ?
C46 C41 N4 119.4(3) . . ?
C43 C42 C41 118.8(3) . . ?
C43 C42 C47 119.4(3) . . ?
C41 C42 C47 121.6(3) . . ?
C44 C43 C42 120.8(3) . . ?
C44 C43 H57 119.6 . . ?
C42 C43 H57 119.6 . . ?
C45 C44 C43 120.1(3) . . ?
C45 C44 H58 120.0 . . ?
C43 C44 H58 120.0 . . ?
C44 C45 C46 121.2(3) . . ?
C44 C45 H59 119.4 . . ?
C46 C45 H59 119.4 . . ?
C45 C46 C41 118.1(3) . . ?
C45 C46 C50 119.2(3) . . ?
C41 C46 C50 122.6(3) . . ?
C42 C47 C48 114.5(4) . . ?
C42 C47 C58 113.5(4) . . ?
C48 C47 C58 129.4(5) . . ?
C42 C47 C49 112.4(4) . . ?
C48 C47 C49 113.1(5) . . ?
C42 C47 C57 110.1(4) . . ?
C58 C47 C57 110.8(5) . . ?
C49 C47 C57 84.7(5) . . ?
C42 C47 H60 105.3 . . ?
C48 C47 H60 105.3 . . ?
C58 C47 H60 76.5 . . ?
C49 C47 H60 105.3 . . ?
C57 C47 H60 136.0 . . ?
C42 C47 H61 107.4 . . ?
C48 C47 H61 72.5 . . ?
C58 C47 H61 107.4 . . ?
C49 C47 H61 131.1 . . ?
C57 C47 H61 107.4 . . ?
C47 C48 H62 109.5 . . ?
C47 C48 H63 109.5 . . ?
H62 C48 H63 109.5 . . ?
C47 C48 H64 109.5 . . ?
H62 C48 H64 109.5 . . ?
H63 C48 H64 109.5 . . ?
C47 C49 H65 109.5 . . ?
C47 C49 H66 109.5 . . ?
H65 C49 H66 109.5 . . ?
C47 C49 H67 109.5 . . ?
H65 C49 H67 109.5 . . ?
H66 C49 H67 109.5 . . ?
C46 C50 C61 113.7(6) . . ?
C46 C50 C62 109.2(6) . . ?
C61 C50 C62 109.4(5) . . ?
C46 C50 C52 112.8(11) . . ?
C61 C50 C52 97.8(10) . . ?
C46 C50 C51 109.4(11) . . ?
C62 C50 C51 120.5(10) . . ?
C52 C50 C51 109.1(10) . . ?
C46 C50 H68 108.5 . . ?
C61 C50 H68 115.2 . . ?
C62 C50 H68 99.8 . . ?
C52 C50 H68 108.5 . . ?
C51 C50 H68 108.5 . . ?
C46 C50 H69 108.1 . . ?
C61 C50 H69 108.1 . . ?
C62 C50 H69 108.1 . . ?
C52 C50 H69 116.2 . . ?
C51 C50 H69 100.6 . . ?
C50 C51 H70 109.5 . . ?
C50 C51 H71 109.5 . . ?
H70 C51 H71 109.5 . . ?
C50 C51 H72 109.5 . . ?
H70 C51 H72 109.5 . . ?
H71 C51 H72 109.5 . . ?
C50 C52 H73 109.5 . . ?
C50 C52 H74 109.5 . . ?
H73 C52 H74 109.5 . . ?
C50 C52 H75 109.5 . . ?
H73 C52 H75 109.5 . . ?
H74 C52 H75 109.5 . . ?
C53 O1 C56 105.0(5) . . ?
O1 C53 C54 104.7(5) . . ?
O1 C53 H76 110.8 . . ?
C54 C53 H76 110.8 . . ?
O1 C53 H77 110.8 . . ?
C54 C53 H77 110.8 . . ?
H76 C53 H77 108.9 . . ?
C53 C54 C55 102.5(5) . . ?
C53 C54 H78 111.3 . . ?
C55 C54 H78 111.3 . . ?
C53 C54 H79 111.3 . . ?
C55 C54 H79 111.3 . . ?
H78 C54 H79 109.2 . . ?
C56 C55 C54 101.0(5) . . ?
C56 C55 H80 111.6 . . ?
C54 C55 H80 111.6 . . ?
C56 C55 H81 111.6 . . ?
C54 C55 H81 111.6 . . ?
H80 C55 H81 109.4 . . ?
O1 C56 C55 111.2(6) . . ?
O1 C56 H82 109.4 . . ?
C55 C56 H82 109.4 . . ?
O1 C56 H83 109.4 . . ?
C55 C56 H83 109.4 . . ?
H82 C56 H83 108.0 . . ?
C47 C57 H84 109.5 . . ?
C47 C57 H85 109.5 . . ?
H84 C57 H85 109.5 . . ?
C47 C57 H86 109.5 . . ?
H84 C57 H86 109.5 . . ?
H85 C57 H86 109.5 . . ?
C47 C58 H87 109.5 . . ?
C47 C58 H88 109.5 . . ?
H87 C58 H88 109.5 . . ?
C47 C58 H89 109.5 . . ?
H87 C58 H89 109.5 . . ?
H88 C58 H89 109.5 . . ?
C24 C59 H90 109.5 . . ?
C24 C59 H91 109.5 . . ?
H90 C59 H91 109.5 . . ?
C24 C59 H92 109.5 . . ?
H90 C59 H92 109.5 . . ?
H91 C59 H92 109.5 . . ?
C24 C60 H93 109.5 . . ?
C24 C60 H94 109.5 . . ?
H93 C60 H94 109.5 . . ?
C24 C60 H95 109.5 . . ?
H93 C60 H95 109.5 . . ?
H94 C60 H95 109.5 . . ?
C50 C61 H96 109.5 . . ?
C50 C61 H97 109.5 . . ?
H96 C61 H97 109.5 . . ?
C50 C61 H98 109.5 . . ?
H96 C61 H98 109.5 . . ?
H97 C61 H98 109.5 . . ?
C50 C62 H99 109.5 . . ?
C50 C62 H100 109.5 . . ?
H99 C62 H100 109.5 . . ?
C50 C62 H101 109.5 . . ?
H99 C62 H101 109.5 . . ?
H100 C62 H101 109.5 . . ?

loop_
_geom_bond_atom_site_label_1
_geom_bond_atom_site_label_2
_geom_bond_distance
_geom_bond_site_symmetry_2
_geom_bond_publ_flag
B1 B3 1.707(6) . ?
B1 B2 1.729(6) . ?
B1 Cl1 1.797(4) . ?
B2 N1 1.446(5) . ?
B2 N2 1.447(5) . ?
B3 N4 1.452(5) . ?
B3 N3 1.462(5) . ?
N1 C1 1.397(4) . ?
N1 C3 1.428(4) . ?
C1 C2 1.333(5) . ?
C1 H1 0.9500 . ?
C2 N2 1.396(4) . ?
C2 H2 0.9500 . ?
N2 C15 1.434(4) . ?
C3 C4 1.406(5) . ?
C3 C8 1.414(5) . ?
C4 C5 1.386(5) . ?
C4 C9 1.517(5) . ?
C5 C6 1.375(5) . ?
C5 H3 0.9500 . ?
C6 C7 1.386(5) . ?
C6 H4 0.9500 . ?
C7 C8 1.391(5) . ?
C7 H5 0.9500 . ?
C8 C12 1.515(5) . ?
C9 C10 1.523(5) . ?
C9 C11 1.533(5) . ?
C9 H6 1.0000 . ?
C10 H7 0.9800 . ?
C10 H8 0.9800 . ?
C10 H9 0.9800 . ?
C11 H10 0.9800 . ?
C11 H11 0.9800 . ?
C11 H12 0.9800 . ?
C12 C13 1.532(5) . ?
C12 C14 1.536(5) . ?
C12 H13 1.0000 . ?
C13 H14 0.9800 . ?
C13 H15 0.9800 . ?
C13 H16 0.9800 . ?
C14 H17 0.9800 . ?
C14 H18 0.9800 . ?
C14 H19 0.9800 . ?
C15 C16 1.398(5) . ?
C15 C20 1.401(5) . ?
C16 C17 1.392(5) . ?
C16 C21 1.518(6) . ?
C17 C18 1.379(6) . ?
C17 H20 0.9500 . ?
C18 C19 1.376(6) . ?
C18 H21 0.9500 . ?
C19 C20 1.412(5) . ?
C19 H22 0.9500 . ?
C20 C24 1.512(5) . ?
C21 C22 1.512(6) . ?
C21 C23 1.532(6) . ?
C21 H23 1.0000 . ?
C22 H24 0.9800 . ?
C22 H25 0.9800 . ?
C22 H26 0.9800 . ?
C23 H27 0.9800 . ?
C23 H28 0.9800 . ?
C23 H29 0.9800 . ?
C24 C25 1.529(5) . ?
C24 C26 1.532(5) . ?
C24 C60 1.539(5) . ?
C24 C59 1.558(5) . ?
C24 H30 1.0000 . ?
C24 H31 1.0000 . ?
C25 H32 0.9800 . ?
C25 H33 0.9800 . ?
C25 H34 0.9800 . ?
C26 H35 0.9800 . ?
C26 H36 0.9800 . ?
C26 H37 0.9800 . ?
N3 C27 1.393(4) . ?
N3 C29 1.444(4) . ?
C27 C28 1.325(5) . ?
C27 H38 0.9500 . ?
C28 N4 1.400(4) . ?
C28 H39 0.9500 . ?
N4 C41 1.454(4) . ?
C29 C30 1.405(5) . ?
C29 C34 1.405(5) . ?
C30 C31 1.394(6) . ?
C30 C35 1.529(6) . ?
C31 C32 1.373(7) . ?
C31 H40 0.9500 . ?
C32 C33 1.384(7) . ?
C32 H41 0.9500 . ?
C33 C34 1.399(5) . ?
C33 H42 0.9500 . ?
C34 C38 1.504(5) . ?
C35 C37 1.535(7) . ?
C35 C36 1.540(7) . ?
C35 H43 1.0000 . ?
C36 H44 0.9800 . ?
C36 H45 0.9800 . ?
C36 H46 0.9800 . ?
C37 H47 0.9800 . ?
C37 H48 0.9800 . ?
C37 H49 0.9800 . ?
C38 C40 1.524(6) . ?
C38 C39 1.527(5) . ?
C38 H50 1.0000 . ?
C39 H51 0.9800 . ?
C39 H52 0.9800 . ?
C39 H53 0.9800 . ?
C40 H54 0.9800 . ?
C40 H55 0.9800 . ?
C40 H56 0.9800 . ?
C41 C42 1.401(5) . ?
C41 C46 1.405(5) . ?
C42 C43 1.391(5) . ?
C42 C47 1.516(5) . ?
C43 C44 1.383(5) . ?
C43 H57 0.9500 . ?
C44 C45 1.377(5) . ?
C44 H58 0.9500 . ?
C45 C46 1.400(5) . ?
C45 H59 0.9500 . ?
C46 C50 1.509(5) . ?
C47 C48 1.518(5) . ?
C47 C58 1.531(5) . ?
C47 C49 1.553(5) . ?
C47 C57 1.558(5) . ?
C47 H60 1.0000 . ?
C47 H61 1.0000 . ?
C48 H62 0.9800 . ?
C48 H63 0.9800 . ?
C48 H64 0.9800 . ?
C49 H65 0.9800 . ?
C49 H66 0.9800 . ?
C49 H67 0.9800 . ?
C50 C61 1.540(4) . ?
C50 C62 1.545(4) . ?
C50 C52 1.546(5) . ?
C50 C51 1.548(5) . ?
C50 H68 1.0000 . ?
C50 H69 1.0000 . ?
C51 H70 0.9800 . ?
C51 H71 0.9800 . ?
C51 H72 0.9800 . ?
C52 H73 0.9800 . ?
C52 H74 0.9800 . ?
C52 H75 0.9800 . ?
O1 C53 1.399(7) . ?
O1 C56 1.419(8) . ?
C53 C54 1.478(8) . ?
C53 H76 0.9900 . ?
C53 H77 0.9900 . ?
C54 C55 1.480(8) . ?
C54 H78 0.9900 . ?
C54 H79 0.9900 . ?
C55 C56 1.437(9) . ?
C55 H80 0.9900 . ?
C55 H81 0.9900 . ?
C56 H82 0.9900 . ?
C56 H83 0.9900 . ?
C57 H84 0.9800 . ?
C57 H85 0.9800 . ?
C57 H86 0.9800 . ?
C58 H87 0.9800 . ?
C58 H88 0.9800 . ?
C58 H89 0.9800 . ?
C59 H90 0.9800 . ?
C59 H91 0.9800 . ?
C59 H92 0.9800 . ?
C60 H93 0.9800 . ?
C60 H94 0.9800 . ?
C60 H95 0.9800 . ?
C61 H96 0.9800 . ?
C61 H97 0.9800 . ?
C61 H98 0.9800 . ?
C62 H99 0.9800 . ?
C62 H100 0.9800 . ?
C62 H101 0.9800 . ?

loop_
_geom_torsion_atom_site_label_1
_geom_torsion_atom_site_label_2
_geom_torsion_atom_site_label_3
_geom_torsion_atom_site_label_4
_geom_torsion
_geom_torsion_site_symmetry_1
_geom_torsion_site_symmetry_2
_geom_torsion_site_symmetry_3
_geom_torsion_site_symmetry_4
_geom_torsion_publ_flag
B3 B1 B2 N1 98.0(6) . . . . ?
Cl1 B1 B2 N1 -93.6(4) . . . . ?
B3 B1 B2 N2 -95.0(5) . . . . ?
Cl1 B1 B2 N2 73.4(4) . . . . ?
B2 B1 B3 N4 -31.8(7) . . . . ?
Cl1 B1 B3 N4 160.2(3) . . . . ?
B2 B1 B3 N3 146.7(4) . . . . ?
Cl1 B1 B3 N3 -21.3(4) . . . . ?
N2 B2 N1 C1 -0.4(3) . . . . ?
B1 B2 N1 C1 168.5(3) . . . . ?
N2 B2 N1 C3 -176.3(3) . . . . ?
B1 B2 N1 C3 -7.5(6) . . . . ?
C3 N1 C1 C2 177.4(3) . . . . ?
B2 N1 C1 C2 0.8(4) . . . . ?
N1 C1 C2 N2 -0.9(4) . . . . ?
C1 C2 N2 C15 -168.3(3) . . . . ?
C1 C2 N2 B2 0.6(4) . . . . ?
N1 B2 N2 C2 -0.1(3) . . . . ?
B1 B2 N2 C2 -170.3(3) . . . . ?
N1 B2 N2 C15 166.4(3) . . . . ?
B1 B2 N2 C15 -3.7(6) . . . . ?
C1 N1 C3 C4 -100.8(4) . . . . ?
B2 N1 C3 C4 74.8(5) . . . . ?
C1 N1 C3 C8 74.8(4) . . . . ?
B2 N1 C3 C8 -109.6(4) . . . . ?
C8 C3 C4 C5 3.5(5) . . . . ?
N1 C3 C4 C5 179.0(3) . . . . ?
C8 C3 C4 C9 -172.4(3) . . . . ?
N1 C3 C4 C9 3.0(5) . . . . ?
C3 C4 C5 C6 -0.7(5) . . . . ?
C9 C4 C5 C6 175.3(3) . . . . ?
C4 C5 C6 C7 -1.9(5) . . . . ?
C5 C6 C7 C8 1.8(5) . . . . ?
C6 C7 C8 C3 1.0(5) . . . . ?
C6 C7 C8 C12 -177.1(3) . . . . ?
C4 C3 C8 C7 -3.7(5) . . . . ?
N1 C3 C8 C7 -179.1(3) . . . . ?
C4 C3 C8 C12 174.4(3) . . . . ?
N1 C3 C8 C12 -1.1(4) . . . . ?
C5 C4 C9 C10 -77.7(4) . . . . ?
C3 C4 C9 C10 98.2(4) . . . . ?
C5 C4 C9 C11 47.0(5) . . . . ?
C3 C4 C9 C11 -137.1(4) . . . . ?
C7 C8 C12 C13 17.0(4) . . . . ?
C3 C8 C12 C13 -160.9(3) . . . . ?
C7 C8 C12 C14 -107.1(4) . . . . ?
C3 C8 C12 C14 74.9(4) . . . . ?
C2 N2 C15 C16 68.7(4) . . . . ?
B2 N2 C15 C16 -97.0(4) . . . . ?
C2 N2 C15 C20 -105.7(4) . . . . ?
B2 N2 C15 C20 88.6(5) . . . . ?
C20 C15 C16 C17 0.9(5) . . . . ?
N2 C15 C16 C17 -173.2(3) . . . . ?
C20 C15 C16 C21 178.8(4) . . . . ?
N2 C15 C16 C21 4.6(5) . . . . ?
C15 C16 C17 C18 1.1(6) . . . . ?
C21 C16 C17 C18 -176.9(4) . . . . ?
C16 C17 C18 C19 -1.6(6) . . . . ?
C17 C18 C19 C20 0.1(6) . . . . ?
C16 C15 C20 C19 -2.3(5) . . . . ?
N2 C15 C20 C19 171.8(3) . . . . ?
C16 C15 C20 C24 178.8(3) . . . . ?
N2 C15 C20 C24 -7.1(5) . . . . ?
C18 C19 C20 C15 1.7(6) . . . . ?
C18 C19 C20 C24 -179.4(3) . . . . ?
C17 C16 C21 C22 -53.0(5) . . . . ?
C15 C16 C21 C22 129.1(4) . . . . ?
C17 C16 C21 C23 70.1(5) . . . . ?
C15 C16 C21 C23 -107.7(4) . . . . ?
C15 C20 C24 C25 85.5(7) . . . . ?
C19 C20 C24 C25 -93.4(7) . . . . ?
C15 C20 C24 C26 -144.5(6) . . . . ?
C19 C20 C24 C26 36.6(7) . . . . ?
C15 C20 C24 C60 -131.3(9) . . . . ?
C19 C20 C24 C60 49.9(10) . . . . ?
C15 C20 C24 C59 111.7(8) . . . . ?
C19 C20 C24 C59 -67.2(9) . . . . ?
N4 B3 N3 C27 0.8(4) . . . . ?
B1 B3 N3 C27 -178.0(3) . . . . ?
N4 B3 N3 C29 -167.8(3) . . . . ?
B1 B3 N3 C29 13.3(6) . . . . ?
C29 N3 C27 C28 169.4(3) . . . . ?
B3 N3 C27 C28 -1.4(4) . . . . ?
N3 C27 C28 N4 1.3(4) . . . . ?
C27 C28 N4 B3 -0.7(4) . . . . ?
C27 C28 N4 C41 -166.8(3) . . . . ?
N3 B3 N4 C28 -0.1(3) . . . . ?
B1 B3 N4 C28 178.6(4) . . . . ?
N3 B3 N4 C41 162.1(3) . . . . ?
B1 B3 N4 C41 -19.2(6) . . . . ?
C27 N3 C29 C30 90.4(4) . . . . ?
B3 N3 C29 C30 -101.6(5) . . . . ?
C27 N3 C29 C34 -85.7(4) . . . . ?
B3 N3 C29 C34 82.3(5) . . . . ?
C34 C29 C30 C31 -1.6(6) . . . . ?
N3 C29 C30 C31 -177.5(4) . . . . ?
C34 C29 C30 C35 177.0(4) . . . . ?
N3 C29 C30 C35 1.1(6) . . . . ?
C29 C30 C31 C32 0.3(7) . . . . ?
C35 C30 C31 C32 -178.3(4) . . . . ?
C30 C31 C32 C33 0.5(7) . . . . ?
C31 C32 C33 C34 0.0(7) . . . . ?
C32 C33 C34 C29 -1.2(6) . . . . ?
C32 C33 C34 C38 178.2(4) . . . . ?
C30 C29 C34 C33 2.1(5) . . . . ?
N3 C29 C34 C33 178.0(3) . . . . ?
C30 C29 C34 C38 -177.3(3) . . . . ?
N3 C29 C34 C38 -1.4(5) . . . . ?
C31 C30 C35 C37 -55.4(5) . . . . ?
C29 C30 C35 C37 126.0(4) . . . . ?
C31 C30 C35 C36 66.8(6) . . . . ?
C29 C30 C35 C36 -111.7(4) . . . . ?
C33 C34 C38 C40 -76.0(5) . . . . ?
C29 C34 C38 C40 103.3(4) . . . . ?
C33 C34 C38 C39 47.3(5) . . . . ?
C29 C34 C38 C39 -133.3(4) . . . . ?
C28 N4 C41 C42 93.2(4) . . . . ?
B3 N4 C41 C42 -68.2(5) . . . . ?
C28 N4 C41 C46 -77.4(4) . . . . ?
B3 N4 C41 C46 121.2(4) . . . . ?
C46 C41 C42 C43 -3.0(5) . . . . ?
N4 C41 C42 C43 -173.4(3) . . . . ?
C46 C41 C42 C47 173.1(3) . . . . ?
N4 C41 C42 C47 2.7(5) . . . . ?
C41 C42 C43 C44 2.9(5) . . . . ?
C47 C42 C43 C44 -173.2(3) . . . . ?
C42 C43 C44 C45 -1.1(5) . . . . ?
C43 C44 C45 C46 -0.8(5) . . . . ?
C44 C45 C46 C41 0.7(5) . . . . ?
C44 C45 C46 C50 177.7(3) . . . . ?
C42 C41 C46 C45 1.2(5) . . . . ?
N4 C41 C46 C45 171.5(3) . . . . ?
C42 C41 C46 C50 -175.7(3) . . . . ?
N4 C41 C46 C50 -5.3(5) . . . . ?
C43 C42 C47 C48 -87.7(5) . . . . ?
C41 C42 C47 C48 96.3(5) . . . . ?
C43 C42 C47 C58 75.6(6) . . . . ?
C41 C42 C47 C58 -100.5(5) . . . . ?
C43 C42 C47 C49 43.2(6) . . . . ?
C41 C42 C47 C49 -132.9(5) . . . . ?
C43 C42 C47 C57 -49.3(5) . . . . ?
C41 C42 C47 C57 134.6(5) . . . . ?
C45 C46 C50 C61 47.9(9) . . . . ?
C41 C46 C50 C61 -135.3(9) . . . . ?
C45 C46 C50 C62 -74.6(9) . . . . ?
C41 C46 C50 C62 102.2(9) . . . . ?
C45 C46 C50 C52 -62.3(16) . . . . ?
C41 C46 C50 C52 114.5(16) . . . . ?
C45 C46 C50 C51 59.3(15) . . . . ?
C41 C46 C50 C51 -124.0(14) . . . . ?
C56 O1 C53 C54 -28.4(7) . . . . ?
O1 C53 C54 C55 39.8(6) . . . . ?
C53 C54 C55 C56 -34.1(7) . . . . ?
C53 O1 C56 C55 6.3(8) . . . . ?
C54 C55 C56 O1 18.1(8) . . . . ?
